data_4328272
loop_
_publ_author_name
'Nora Planas'
'Gemma Christian'
'Stephan Roeser'
'Elena Mas-Marz\'a'
'Mohan-Rao Kollipara'
'Jordi Benet-Buchholz'
'Feliu Maseras'
'Antoni Llobet'

_publ_section_title
;
 Substitution Reactions in Dinuclear Ru-Hbpp Complexes: an Evaluation of
 Through-Space Interactions
;
_journal_name_full 'Inorganic Chemistry'
_journal_page_first 1889
_journal_page_last 1901
_journal_paper_doi 10.1021/ic202225g
_journal_volume 51
_journal_year 2012
_chemical_formula_sum 'C61 H63 F18 N12 O4 P3 Ru2'
_chemical_formula_weight 1665.28
_chemical_name_systematic
; 
 ? 
;
_space_group_IT_number 2
_symmetry_cell_setting triclinic
_symmetry_space_group_name_Hall '-P 1'
_symmetry_space_group_name_H-M 'P -1'
_atom_sites_solution_hydrogens geom
_atom_sites_solution_primary direct
_atom_sites_solution_secondary difmap
_audit_creation_method SHELXL-97
_cell_angle_alpha 98.513(3)
_cell_angle_beta 105.328(3)
_cell_angle_gamma 101.768(3)
_cell_formula_units_Z 2
_cell_length_a 12.1634(6)
_cell_length_b 14.6606(8)
_cell_length_c 20.4082(10)
_cell_measurement_reflns_used 8843
_cell_measurement_temperature 100(2)
_cell_measurement_theta_max 22.54
_cell_measurement_theta_min 2.44
_cell_volume 3356.5(3)
_computing_cell_refinement 'Bruker APEX2 v2009.1-0'
_computing_data_collection 'Bruker APEX2 v2009.1-0'
_computing_data_reduction 'Bruker SAINT V7.60A'
_computing_molecular_graphics 'Bruker SHELXTL'
_computing_publication_material 'Bruker SHELXTL'
_computing_structure_refinement 'SHELXS-97 (Sheldrick, 2008)'
_computing_structure_solution 'SHELXS-97 (Sheldrick, 2008)'
_diffrn_ambient_temperature 100(2)
_diffrn_detector_area_resol_mean 512
_diffrn_detector_type '4K CCD area detector APEX II'
_diffrn_measured_fraction_theta_full 0.998
_diffrn_measured_fraction_theta_max 0.989
_diffrn_measurement_device_type 'Kappa 4-axis goniometer bruker-nonius'
_diffrn_measurement_method
;
 Fullsphere data collection, phi and omega scans
;
_diffrn_measurement_specimen_support 'magnetic support whith 10 micron nylon fiber cryoloop'
_diffrn_radiation_monochromator 'Multilayer Montel 200 mirrors'
_diffrn_radiation_type MoK\a
_diffrn_radiation_wavelength 0.71073
_diffrn_reflns_av_R_equivalents 0.1077
_diffrn_reflns_av_sigmaI/netI 0.0760
_diffrn_reflns_limit_h_max 14
_diffrn_reflns_limit_h_min -14
_diffrn_reflns_limit_k_max 17
_diffrn_reflns_limit_k_min -17
_diffrn_reflns_limit_l_max 24
_diffrn_reflns_limit_l_min -24
_diffrn_reflns_number 66462
_diffrn_reflns_theta_full 25.00
_diffrn_reflns_theta_max 25.20
_diffrn_reflns_theta_min 1.06
_diffrn_source 'rotating anode x-ray tube'
_diffrn_source_current 70
_diffrn_source_power 50
_diffrn_source_size '3 mm x 0.3 mm fine focus'
_diffrn_source_type 'Bruker-Nonius FR 591'
_exptl_absorpt_coefficient_mu 0.628
_exptl_absorpt_correction_T_max 1.0
_exptl_absorpt_correction_T_min 0.94
_exptl_absorpt_correction_type empirical
_exptl_absorpt_process_details
; 
 SADABS Version 2008/1 Bruker-Nonius
 Blessing, Acta Cryst. (1995) A51 33-38
;
_exptl_crystal_density_diffrn 1.648
_exptl_crystal_F_000 1680
_exptl_crystal_size_max 0.15
_exptl_crystal_size_mid 0.10
_exptl_crystal_size_min 0.05
_refine_diff_density_max 1.891
_refine_diff_density_min -1.405
_refine_diff_density_rms 0.255
_refine_ls_extinction_method none
_refine_ls_goodness_of_fit_ref 1.092
_refine_ls_hydrogen_treatment noref
_refine_ls_matrix_type full
_refine_ls_number_parameters 959
_refine_ls_number_reflns 11967
_refine_ls_number_restraints 127
_refine_ls_restrained_S_all 1.091
_refine_ls_R_factor_all 0.1393
_refine_ls_R_factor_gt 0.0949
_refine_ls_shift/su_max 0.000
_refine_ls_shift/su_mean 0.000
_refine_ls_structure_factor_coef Fsqd
_refine_ls_weighting_details 'calc w=1/[\s^2^(Fo^2^)+(0.1520P)^2^+37.5055P] where P=(Fo^2^+2Fc^2^)/3'
_refine_ls_weighting_scheme calc
_refine_ls_wR_factor_gt 0.2618
_refine_ls_wR_factor_ref 0.3053
_reflns_number_gt 8211
_reflns_number_total 11967
_reflns_threshold_expression >2sigma(I)
_cod_data_source_file ic202225g_si_002_5.cif
_cod_data_source_block 6a_np21_0m
_cod_database_code 4328272

loop_
_symmetry_equiv_pos_as_xyz
'x, y, z'
'-x, -y, -z'

loop_
_atom_site_label
_atom_site_type_symbol
_atom_site_fract_x
_atom_site_fract_y
_atom_site_fract_z
_atom_site_U_iso_or_equiv
_atom_site_adp_type
_atom_site_occupancy
_atom_site_symmetry_multiplicity
_atom_site_calc_flag
_atom_site_refinement_flags
_atom_site_disorder_assembly
_atom_site_disorder_group
C1 C -0.1824(11) 0.1595(8) 0.2743(7) 0.047(3) Uani 1 1 d . . .
H1 H -0.1295 0.1760 0.3202 0.056 Uiso 1 1 calc R . .
N1 N -0.1718(8) 0.2185(6) 0.2312(5) 0.041(2) Uani 1 1 d . . .
Ru1 Ru -0.03736(7) 0.34051(6) 0.24816(4) 0.0301(3) Uani 1 1 d . . .
C2 C -0.2719(12) 0.0719(9) 0.2525(8) 0.057(4) Uani 1 1 d . . .
H2 H -0.2787 0.0288 0.2825 0.069 Uiso 1 1 calc R . .
N2 N -0.1331(8) 0.3396(6) 0.1541(5) 0.038(2) Uani 1 1 d . . .
Ru2 Ru 0.24097(7) 0.22332(6) 0.38148(4) 0.0305(3) Uani 1 1 d . . .
C3 C -0.3477(11) 0.0526(10) 0.1861(9) 0.059(4) Uani 1 1 d . . .
H3 H -0.4075 -0.0056 0.1698 0.071 Uiso 1 1 calc R . .
N3 N 0.0642(7) 0.4592(7) 0.2286(5) 0.035(2) Uani 1 1 d . . .
C4 C -0.3397(10) 0.1145(10) 0.1430(8) 0.054(3) Uani 1 1 d . . .
H4 H -0.3940 0.1008 0.0975 0.065 Uiso 1 1 calc R . .
N4 N -0.1132(7) 0.4315(6) 0.2995(4) 0.0298(18) Uani 1 1 d . . .
C5 C -0.2511(10) 0.1974(9) 0.1668(7) 0.047(3) Uani 1 1 d . . .
N5 N 0.0625(7) 0.3617(5) 0.3509(4) 0.0278(18) Uani 1 1 d . . .
C6 C -0.2333(10) 0.2658(9) 0.1232(7) 0.048(3) Uani 1 1 d . . .
N6 N 0.1644(8) 0.3392(6) 0.3855(5) 0.0326(19) Uani 1 1 d . . .
C7 C -0.3001(12) 0.2646(11) 0.0547(7) 0.057(3) Uani 1 1 d . . .
H7 H -0.3674 0.2134 0.0306 0.069 Uiso 1 1 calc R . .
N7 N 0.3635(7) 0.3219(6) 0.4653(5) 0.0330(19) Uani 1 1 d . . .
C8 C -0.2669(12) 0.3391(12) 0.0225(7) 0.061(4) Uani 1 1 d . . .
H8 H -0.3143 0.3397 -0.0226 0.073 Uiso 1 1 calc R . .
N8 N 0.3395(7) 0.2515(6) 0.3144(5) 0.035(2) Uani 1 1 d . . .
C9 C -0.1647(12) 0.4127(11) 0.0559(7) 0.057(3) Uani 1 1 d . . .
H9 H -0.1419 0.4629 0.0338 0.068 Uiso 1 1 calc R . .
N9 N 0.3267(8) 0.1242(6) 0.3899(5) 0.038(2) Uani 1 1 d . . .
C10 C -0.0974(10) 0.4105(8) 0.1220(6) 0.040(3) Uani 1 1 d . . .
N10 N 0.1794(7) 0.1612(6) 0.4535(5) 0.0320(19) Uani 1 1 d . . .
C11 C 0.0179(10) 0.4760(8) 0.1632(6) 0.042(3) Uani 1 1 d . . .
N11 N 0.1141(8) 0.1250(6) 0.3034(5) 0.036(2) Uani 1 1 d . . .
C12 C 0.0785(13) 0.5472(9) 0.1398(7) 0.055(3) Uani 1 1 d . . .
H12 H 0.0455 0.5586 0.0950 0.065 Uiso 1 1 calc R . .
N12 N 0.0490(8) 0.2590(7) 0.2035(5) 0.037(2) Uani 1 1 d . . .
C13 C 0.1870(12) 0.6019(11) 0.1815(8) 0.059(4) Uani 1 1 d . . .
H13 H 0.2293 0.6511 0.1653 0.071 Uiso 1 1 calc R . .
C14 C 0.2353(12) 0.5862(9) 0.2468(8) 0.052(3) Uani 1 1 d . . .
H14 H 0.3104 0.6233 0.2763 0.063 Uiso 1 1 calc R . .
C15 C 0.1679(9) 0.5125(8) 0.2673(6) 0.040(3) Uani 1 1 d . . .
H15 H 0.1995 0.5006 0.3121 0.048 Uiso 1 1 calc R . .
C16 C -0.2150(10) 0.4547(8) 0.2697(6) 0.039(3) Uani 1 1 d . . .
H16 H -0.2625 0.4219 0.2240 0.047 Uiso 1 1 calc R . .
C17 C -0.2497(10) 0.5252(8) 0.3054(7) 0.042(3) Uani 1 1 d . . .
H17 H -0.3227 0.5389 0.2853 0.051 Uiso 1 1 calc R . .
C18 C -0.1781(10) 0.5761(8) 0.3705(7) 0.042(3) Uani 1 1 d . . .
H18 H -0.1985 0.6281 0.3940 0.051 Uiso 1 1 calc R . .
C19 C -0.0767(10) 0.5504(8) 0.4009(6) 0.035(2) Uani 1 1 d . . .
H19 H -0.0273 0.5832 0.4461 0.042 Uiso 1 1 calc R . .
C20 C -0.0481(9) 0.4757(7) 0.3642(5) 0.031(2) Uani 1 1 d . . .
C21 C 0.0542(10) 0.4398(8) 0.3923(5) 0.033(2) Uani 1 1 d . . .
C22 C 0.1495(10) 0.4710(7) 0.4527(6) 0.036(2) Uani 1 1 d . . .
H22 H 0.1648 0.5240 0.4897 0.043 Uiso 1 1 calc R . .
C23 C 0.2167(9) 0.4068(7) 0.4462(5) 0.032(2) Uani 1 1 d . . .
C24 C 0.3281(9) 0.3988(7) 0.4900(5) 0.032(2) Uani 1 1 d . . .
C25 C 0.3976(9) 0.4653(8) 0.5498(6) 0.038(2) Uani 1 1 d . . .
H25 H 0.3722 0.5189 0.5664 0.045 Uiso 1 1 calc R . .
C26 C 0.5068(10) 0.4512(9) 0.5854(6) 0.042(3) Uani 1 1 d . . .
H26 H 0.5552 0.4947 0.6273 0.051 Uiso 1 1 calc R . .
C27 C 0.5436(10) 0.3750(9) 0.5598(6) 0.046(3) Uani 1 1 d . . .
H27 H 0.6179 0.3657 0.5828 0.055 Uiso 1 1 calc R . .
C28 C 0.4702(10) 0.3125(8) 0.5000(6) 0.039(3) Uani 1 1 d . . .
H28 H 0.4959 0.2598 0.4822 0.047 Uiso 1 1 calc R . .
C29 C 0.3424(10) 0.3219(8) 0.2787(6) 0.042(3) Uani 1 1 d . . .
H29 H 0.2934 0.3640 0.2824 0.050 Uiso 1 1 calc R . .
C30 C 0.4150(11) 0.3346(10) 0.2366(7) 0.054(3) Uani 1 1 d . . .
H30 H 0.4158 0.3854 0.2125 0.065 Uiso 1 1 calc R . .
C31 C 0.4846(12) 0.2747(10) 0.2298(8) 0.059(4) Uani 1 1 d . . .
H31 H 0.5352 0.2837 0.2017 0.071 Uiso 1 1 calc R . .
C32 C 0.4809(12) 0.1993(11) 0.2647(8) 0.059(4) Uani 1 1 d . . .
H32 H 0.5275 0.1556 0.2594 0.071 Uiso 1 1 calc R . .
C33 C 0.4078(10) 0.1889(9) 0.3077(7) 0.046(3) Uani 1 1 d . . .
C34 C 0.3986(9) 0.1150(8) 0.3485(6) 0.041(3) Uani 1 1 d . . .
C35 C 0.4535(11) 0.0414(10) 0.3492(8) 0.056(3) Uani 1 1 d . . .
H35 H 0.5008 0.0331 0.3195 0.067 Uiso 1 1 calc R . .
C36 C 0.4396(11) -0.0192(9) 0.3926(7) 0.054(4) Uani 1 1 d . . .
H36 H 0.4799 -0.0683 0.3947 0.065 Uiso 1 1 calc R . .
C37 C 0.3640(11) -0.0091(9) 0.4355(7) 0.053(3) Uani 1 1 d . . .
H37 H 0.3518 -0.0518 0.4652 0.063 Uiso 1 1 calc R . .
C38 C 0.3099(10) 0.0648(7) 0.4318(6) 0.040(3) Uani 1 1 d . . .
C39 C 0.2296(10) 0.0870(8) 0.4704(6) 0.043(3) Uani 1 1 d . . .
C40 C 0.2051(11) 0.0447(9) 0.5222(7) 0.052(3) Uani 1 1 d . . .
H40 H 0.2407 -0.0051 0.5338 0.062 Uiso 1 1 calc R . .
C41 C 0.1315(11) 0.0708(9) 0.5584(7) 0.054(3) Uani 1 1 d . . .
H41 H 0.1179 0.0414 0.5950 0.065 Uiso 1 1 calc R . .
C42 C 0.0780(10) 0.1420(9) 0.5391(7) 0.049(3) Uani 1 1 d . . .
H42 H 0.0242 0.1608 0.5613 0.059 Uiso 1 1 calc R . .
C43 C 0.1037(10) 0.1845(8) 0.4878(6) 0.040(3) Uani 1 1 d . . .
H43 H 0.0666 0.2332 0.4754 0.049 Uiso 1 1 calc R . .
C44 C 0.0544(11) 0.0629(9) 0.2591(7) 0.047(3) Uani 1 1 d . . .
C45 C -0.0232(14) -0.0124(12) 0.1986(8) 0.070(4) Uani 1 1 d . . .
H45A H -0.0921 -0.0442 0.2113 0.084 Uiso 1 1 calc R . .
H45B H 0.0204 -0.0607 0.1898 0.084 Uiso 1 1 calc R . .
C46 C -0.0680(14) 0.0186(11) 0.1318(8) 0.066(4) Uani 1 1 d . . .
H46A H -0.1038 0.0720 0.1412 0.079 Uiso 1 1 calc R . .
H46B H -0.1310 -0.0349 0.0989 0.079 Uiso 1 1 calc R . .
C47 C 0.0265(14) 0.0504(10) 0.0966(7) 0.061(4) Uani 1 1 d . . .
H47A H 0.0618 -0.0035 0.0875 0.073 Uiso 1 1 calc R . .
H47B H -0.0135 0.0624 0.0510 0.073 Uiso 1 1 calc R . .
C48 C 0.1254(10) 0.1375(8) 0.1353(6) 0.044(3) Uani 1 1 d D . .
H48A H 0.1876 0.1183 0.1684 0.053 Uiso 1 1 calc RD . .
H48B H 0.1604 0.1651 0.1017 0.053 Uiso 1 1 calc R . .
C49 C 0.0865(10) 0.2090(9) 0.1728(6) 0.043(3) Uani 1 1 d . . .
P1A P 0.2404(3) 0.7580(2) 0.5373(3) 0.0741(14) Uani 1 1 d . . .
F1A F 0.1288(8) 0.6975(7) 0.5516(7) 0.107(4) Uani 1 1 d . . .
F2A F 0.2057(10) 0.6850(8) 0.4608(7) 0.113(4) Uani 1 1 d . . .
F3A F 0.1664(9) 0.8222(8) 0.4938(13) 0.205(11) Uani 1 1 d . . .
F4A F 0.3506(7) 0.8191(6) 0.5193(6) 0.089(3) Uani 1 1 d . . .
F5A F 0.2769(16) 0.8292(13) 0.6047(10) 0.227(13) Uani 1 1 d . . .
F6A F 0.3141(8) 0.6896(7) 0.5618(6) 0.092(3) Uani 1 1 d . . .
P1B P 0.9359(3) 0.7128(3) 0.0127(2) 0.0600(10) Uani 1 1 d . . .
F1B F 1.0186(8) 0.7517(7) -0.0303(5) 0.078(3) Uani 1 1 d . . .
F2B F 0.8261(10) 0.6869(8) -0.0574(7) 0.122(5) Uani 1 1 d . . .
F3B F 0.9516(9) 0.6078(7) -0.0070(5) 0.079(3) Uani 1 1 d . . .
F4B F 0.8512(13) 0.6725(10) 0.0539(8) 0.130(5) Uani 1 1 d . . .
F5B F 0.9160(13) 0.8153(8) 0.0300(8) 0.125(5) Uani 1 1 d . . .
F6B F 1.0438(11) 0.7346(9) 0.0786(6) 0.112(4) Uani 1 1 d . . .
P1C P 0.5688(4) 0.7601(4) 0.2805(3) 0.0778(13) Uani 1 1 d . . .
F1C F 0.4525(9) 0.7663(7) 0.2963(8) 0.121(5) Uani 1 1 d . . .
F2C F 0.5281(9) 0.6455(7) 0.2706(6) 0.097(3) Uani 1 1 d . . .
F3C F 0.507(2) 0.7475(14) 0.2001(8) 0.206(10) Uani 1 1 d . . .
F4C F 0.6281(15) 0.7649(10) 0.3589(7) 0.154(6) Uani 1 1 d . . .
F5C F 0.6095(13) 0.8728(9) 0.2957(11) 0.166(7) Uani 1 1 d . . .
F6C F 0.6861(13) 0.7501(14) 0.2669(11) 0.183(8) Uani 1 1 d . . .
O1S O 0.5577(11) 0.4157(10) 0.1288(7) 0.087(4) Uani 1 1 d . . .
C1S C 0.5471(17) 0.4908(14) 0.1140(8) 0.073(5) Uani 1 1 d . . .
C2S C 0.4373(19) 0.5128(17) 0.0925(12) 0.109(7) Uani 1 1 d . . .
H2S1 H 0.4233 0.5245 0.0453 0.164 Uiso 1 1 calc R . .
H2S2 H 0.4377 0.5700 0.1243 0.164 Uiso 1 1 calc R . .
H2S3 H 0.3745 0.4592 0.0929 0.164 Uiso 1 1 calc R . .
C3S C 0.6541(19) 0.5688(16) 0.1218(11) 0.098(6) Uani 1 1 d . . .
H3S1 H 0.7206 0.5411 0.1207 0.147 Uiso 1 1 calc R . .
H3S2 H 0.6738 0.6139 0.1663 0.147 Uiso 1 1 calc R . .
H3S3 H 0.6376 0.6023 0.0836 0.147 Uiso 1 1 calc R . .
O1T O 0.250(4) 0.874(3) 0.204(2) 0.154(19) Uani 0.42(2) 1 d PDU A 1
C1T C 0.291(4) 0.9112(19) 0.1616(17) 0.076(12) Uani 0.42(2) 1 d PDU A 1
C2T C 0.318(4) 0.858(2) 0.099(2) 0.083(14) Uani 0.42(2) 1 d PDU A 1
H2T1 H 0.3776 0.8238 0.1155 0.124 Uiso 0.42(2) 1 calc PR A 1
H2T2 H 0.3471 0.9038 0.0733 0.124 Uiso 0.42(2) 1 calc PR A 1
H2T3 H 0.2454 0.8121 0.0683 0.124 Uiso 0.42(2) 1 calc PR A 1
C3T C 0.3259(19) 1.0167(16) 0.1674(13) 0.029(7) Uani 0.42(2) 1 d PDU A 1
H3T1 H 0.3064 1.0490 0.2068 0.043 Uiso 0.42(2) 1 calc PR A 1
H3T2 H 0.2829 1.0323 0.1244 0.043 Uiso 0.42(2) 1 calc PR A 1
H3T3 H 0.4108 1.0378 0.1747 0.043 Uiso 0.42(2) 1 calc PR A 1
O1T' O 0.282(3) 0.956(3) 0.0502(14) 0.148(13) Uani 0.58(2) 1 d PDU A 2
C1T' C 0.304(3) 0.943(2) 0.1107(13) 0.088(10) Uani 0.58(2) 1 d PDU A 2
C2T' C 0.344(2) 0.8613(16) 0.1384(15) 0.059(7) Uani 0.58(2) 1 d PDU A 2
H2T4 H 0.3719 0.8783 0.1894 0.088 Uiso 0.58(2) 1 calc PR A 2
H2T5 H 0.4076 0.8480 0.1208 0.088 Uiso 0.58(2) 1 calc PR A 2
H2T6 H 0.2772 0.8045 0.1231 0.088 Uiso 0.58(2) 1 calc PR A 2
C3T' C 0.304(2) 0.9935(18) 0.1780(12) 0.061(9) Uani 0.58(2) 1 d PDU A 2
H3T4 H 0.2232 0.9907 0.1778 0.092 Uiso 0.58(2) 1 calc PR A 2
H3T5 H 0.3486 1.0602 0.1870 0.092 Uiso 0.58(2) 1 calc PR A 2
H3T6 H 0.3417 0.9632 0.2146 0.092 Uiso 0.58(2) 1 calc PR A 2
O1U O 0.0339(11) 0.8878(8) 0.3237(6) 0.080(3) Uani 1 1 d DU B .
C1U C 0.0476(16) 0.8149(12) 0.2984(9) 0.081(5) Uani 1 1 d DU . .
C2U C 0.125(3) 0.758(2) 0.3333(18) 0.095(12) Uani 0.56(3) 1 d PDU B 1
H2U1 H 0.1575 0.7867 0.3832 0.142 Uiso 0.56(3) 1 calc PR B 1
H2U2 H 0.1900 0.7583 0.3132 0.142 Uiso 0.56(3) 1 calc PR B 1
H2U3 H 0.0792 0.6925 0.3265 0.142 Uiso 0.56(3) 1 calc PR B 1
C3U C -0.059(3) 0.739(3) 0.247(2) 0.120(15) Uani 0.56(3) 1 d PDU B 1
H3U1 H -0.0965 0.6971 0.2719 0.180 Uiso 0.56(3) 1 calc PR B 1
H3U2 H -0.0330 0.7020 0.2127 0.180 Uiso 0.56(3) 1 calc PR B 1
H3U3 H -0.1163 0.7712 0.2225 0.180 Uiso 0.56(3) 1 calc PR B 1
C2U' C 0.158(2) 0.833(2) 0.2719(16) 0.054(9) Uani 0.44(3) 1 d PDU B 2
H2U4 H 0.1848 0.9017 0.2739 0.081 Uiso 0.44(3) 1 calc PR B 2
H2U5 H 0.1364 0.7980 0.2237 0.081 Uiso 0.44(3) 1 calc PR B 2
H2U6 H 0.2209 0.8119 0.3013 0.081 Uiso 0.44(3) 1 calc PR B 2
C3U' C -0.012(4) 0.7151(19) 0.296(2) 0.087(13) Uani 0.44(3) 1 d PDU B 2
H3U4 H 0.0410 0.6879 0.3278 0.131 Uiso 0.44(3) 1 calc PR B 2
H3U5 H -0.0337 0.6773 0.2485 0.131 Uiso 0.44(3) 1 calc PR B 2
H3U6 H -0.0835 0.7140 0.3099 0.131 Uiso 0.44(3) 1 calc PR B 2
O1R O 0.5491(12) 0.9054(10) 0.0316(7) 0.099(4) Uani 1 1 d U . .
C1R C 0.6078(18) 0.8490(16) 0.0231(11) 0.092(6) Uani 1 1 d U . .
C2R C 0.622(3) 0.813(2) -0.0420(15) 0.152(11) Uani 1 1 d U . .
H2R1 H 0.5842 0.7444 -0.0565 0.228 Uiso 1 1 calc R . .
H2R2 H 0.7061 0.8238 -0.0373 0.228 Uiso 1 1 calc R . .
H2R3 H 0.5851 0.8458 -0.0769 0.228 Uiso 1 1 calc R . .
C3R C 0.652(3) 0.808(2) 0.0797(17) 0.162(12) Uani 1 1 d U . .
H3R1 H 0.6359 0.8394 0.1209 0.243 Uiso 1 1 calc R . .
H3R2 H 0.7371 0.8175 0.0891 0.243 Uiso 1 1 calc R . .
H3R3 H 0.6133 0.7401 0.0685 0.243 Uiso 1 1 calc R . .

loop_
_atom_site_aniso_label
_atom_site_aniso_U_11
_atom_site_aniso_U_22
_atom_site_aniso_U_33
_atom_site_aniso_U_23
_atom_site_aniso_U_13
_atom_site_aniso_U_12
C1 0.036(6) 0.033(6) 0.065(8) -0.002(6) 0.016(6) 0.002(5)
N1 0.040(5) 0.023(5) 0.065(7) 0.004(4) 0.029(5) 0.005(4)
Ru1 0.0219(4) 0.0278(5) 0.0391(5) 0.0043(3) 0.0092(3) 0.0054(3)
C2 0.052(8) 0.033(7) 0.094(11) 0.014(7) 0.035(8) 0.009(6)
N2 0.030(5) 0.032(5) 0.045(5) -0.002(4) 0.008(4) 0.003(4)
Ru2 0.0207(4) 0.0240(4) 0.0440(5) 0.0061(4) 0.0070(3) 0.0040(3)
C3 0.026(6) 0.041(7) 0.099(11) -0.015(7) 0.026(7) -0.003(5)
N3 0.027(5) 0.039(5) 0.042(5) 0.009(4) 0.015(4) 0.011(4)
C4 0.027(6) 0.048(8) 0.080(9) -0.010(7) 0.017(6) 0.007(5)
N4 0.026(4) 0.023(4) 0.043(5) 0.010(4) 0.012(4) 0.007(3)
C5 0.027(6) 0.046(7) 0.056(7) -0.011(6) 0.001(5) 0.017(5)
N5 0.028(4) 0.015(4) 0.042(5) 0.010(3) 0.014(4) 0.002(3)
C6 0.032(6) 0.050(7) 0.056(8) 0.004(6) 0.004(5) 0.014(5)
N6 0.031(5) 0.026(4) 0.043(5) 0.010(4) 0.014(4) 0.006(4)
C7 0.037(7) 0.064(9) 0.064(9) 0.003(7) 0.007(6) 0.015(6)
N7 0.027(4) 0.031(5) 0.042(5) 0.011(4) 0.015(4) 0.000(4)
C8 0.042(7) 0.085(11) 0.056(8) 0.015(8) 0.005(6) 0.031(8)
N8 0.024(4) 0.030(5) 0.048(5) 0.004(4) 0.008(4) 0.004(4)
C9 0.054(8) 0.068(9) 0.049(7) 0.016(7) 0.008(6) 0.023(7)
N9 0.023(4) 0.029(5) 0.054(6) 0.001(4) 0.003(4) 0.005(4)
C10 0.040(6) 0.040(6) 0.046(6) 0.008(5) 0.017(5) 0.015(5)
N10 0.016(4) 0.018(4) 0.050(5) 0.003(4) 0.003(4) -0.008(3)
C11 0.041(6) 0.038(6) 0.055(7) 0.013(5) 0.024(6) 0.015(5)
N11 0.026(5) 0.025(5) 0.054(6) 0.012(4) 0.010(4) 0.001(4)
C12 0.068(9) 0.045(7) 0.063(8) 0.024(6) 0.031(7) 0.020(7)
N12 0.034(5) 0.032(5) 0.048(5) 0.010(4) 0.021(4) 0.003(4)
C13 0.047(8) 0.056(9) 0.069(9) 0.014(7) 0.021(7) -0.001(6)
C14 0.050(8) 0.037(7) 0.075(9) 0.014(6) 0.027(7) 0.008(6)
C15 0.027(6) 0.038(6) 0.056(7) 0.015(5) 0.015(5) 0.003(5)
C16 0.032(6) 0.040(6) 0.045(6) 0.011(5) 0.012(5) 0.006(5)
C17 0.037(6) 0.036(6) 0.065(8) 0.018(6) 0.027(6) 0.013(5)
C18 0.036(6) 0.035(6) 0.066(8) 0.015(6) 0.027(6) 0.014(5)
C19 0.040(6) 0.029(5) 0.043(6) 0.010(5) 0.019(5) 0.013(5)
C20 0.037(6) 0.024(5) 0.043(6) 0.014(4) 0.024(5) 0.008(4)
C21 0.039(6) 0.039(6) 0.037(6) 0.018(5) 0.020(5) 0.027(5)
C22 0.045(6) 0.025(5) 0.042(6) 0.008(4) 0.022(5) 0.006(5)
C23 0.032(5) 0.022(5) 0.036(6) 0.006(4) 0.011(4) -0.005(4)
C24 0.031(5) 0.026(5) 0.036(6) 0.010(4) 0.011(4) -0.001(4)
C25 0.031(6) 0.037(6) 0.044(6) 0.002(5) 0.015(5) 0.004(5)
C26 0.031(6) 0.044(7) 0.044(6) 0.005(5) 0.008(5) -0.001(5)
C27 0.024(5) 0.053(8) 0.045(7) 0.007(6) 0.000(5) -0.005(5)
C28 0.033(6) 0.037(6) 0.052(7) 0.015(5) 0.016(5) 0.008(5)
C29 0.031(6) 0.036(6) 0.053(7) 0.009(5) 0.010(5) 0.001(5)
C30 0.041(7) 0.058(8) 0.067(9) 0.019(7) 0.026(6) 0.008(6)
C31 0.039(7) 0.056(8) 0.082(10) 0.012(7) 0.028(7) 0.001(6)
C32 0.037(7) 0.062(9) 0.076(9) 0.002(7) 0.019(7) 0.014(6)
C33 0.034(6) 0.044(7) 0.057(7) 0.000(6) 0.012(5) 0.011(5)
C34 0.022(5) 0.039(6) 0.054(7) -0.001(5) 0.009(5) 0.003(5)
C35 0.034(7) 0.052(8) 0.073(9) 0.004(7) 0.005(6) 0.015(6)
C36 0.040(7) 0.035(7) 0.080(9) -0.001(6) 0.002(6) 0.024(6)
C37 0.034(6) 0.033(6) 0.078(9) 0.016(6) -0.004(6) 0.004(5)
C38 0.029(6) 0.018(5) 0.059(7) 0.009(5) -0.003(5) -0.001(4)
C39 0.036(6) 0.026(6) 0.052(7) 0.008(5) 0.002(5) -0.007(5)
C40 0.041(7) 0.035(7) 0.066(8) 0.015(6) 0.001(6) -0.004(5)
C41 0.041(7) 0.046(7) 0.064(8) 0.024(6) 0.009(6) -0.015(6)
C42 0.024(6) 0.052(8) 0.060(8) 0.006(6) 0.014(5) -0.011(5)
C43 0.030(6) 0.038(6) 0.055(7) 0.019(5) 0.010(5) 0.008(5)
C44 0.042(7) 0.035(7) 0.066(8) 0.018(6) 0.016(6) 0.008(6)
C45 0.051(8) 0.066(10) 0.068(9) 0.006(8) -0.007(7) -0.003(7)
C46 0.066(10) 0.052(9) 0.067(9) -0.002(7) 0.003(7) 0.019(7)
C47 0.079(10) 0.058(9) 0.051(8) 0.002(6) 0.028(7) 0.026(8)
C48 0.036(6) 0.047(7) 0.049(7) 0.004(5) 0.013(5) 0.016(5)
C49 0.037(6) 0.052(7) 0.039(6) 0.010(5) 0.010(5) 0.013(6)
P1A 0.0313(17) 0.0268(17) 0.156(4) 0.014(2) 0.023(2) 0.0016(14)
F1A 0.057(6) 0.056(6) 0.201(12) -0.008(6) 0.068(7) -0.014(4)
F2A 0.086(8) 0.090(8) 0.140(10) 0.039(7) 0.021(7) -0.017(6)
F3A 0.045(6) 0.057(7) 0.49(3) 0.081(12) 0.030(11) 0.024(5)
F4A 0.048(5) 0.043(5) 0.167(10) 0.060(6) 0.011(5) -0.005(4)
F5A 0.187(16) 0.174(15) 0.244(19) -0.135(14) 0.168(16) -0.127(13)
F6A 0.061(6) 0.074(6) 0.171(10) 0.070(7) 0.053(6) 0.028(5)
P1B 0.055(2) 0.063(2) 0.079(3) 0.028(2) 0.0331(19) 0.0265(19)
F1B 0.072(6) 0.103(7) 0.079(6) 0.043(5) 0.037(5) 0.034(5)
F2B 0.075(7) 0.084(8) 0.178(12) 0.070(8) -0.012(7) -0.009(6)
F3B 0.105(7) 0.067(6) 0.084(6) 0.033(5) 0.042(5) 0.033(5)
F4B 0.151(12) 0.120(10) 0.196(14) 0.075(10) 0.131(11) 0.067(9)
F5B 0.174(13) 0.069(7) 0.195(13) 0.046(8) 0.130(11) 0.061(8)
F6B 0.110(9) 0.112(9) 0.083(7) 0.039(6) -0.004(6) -0.008(7)
P1C 0.053(2) 0.071(3) 0.113(4) 0.016(3) 0.038(2) 0.011(2)
F1C 0.069(6) 0.065(6) 0.234(14) -0.009(8) 0.086(8) 0.002(5)
F2C 0.068(6) 0.062(6) 0.148(10) -0.005(6) 0.020(6) 0.021(5)
F3C 0.36(3) 0.186(18) 0.124(12) 0.087(12) 0.076(15) 0.15(2)
F4C 0.164(14) 0.103(10) 0.124(11) 0.010(8) -0.007(10) -0.047(10)
F5C 0.116(10) 0.072(8) 0.34(2) 0.060(11) 0.138(13) -0.002(7)
F6C 0.099(10) 0.186(17) 0.31(2) 0.062(16) 0.131(14) 0.036(11)
O1S 0.072(8) 0.096(9) 0.106(9) 0.050(8) 0.032(7) 0.025(7)
C1S 0.091(13) 0.086(12) 0.063(9) 0.033(9) 0.035(9) 0.039(10)
C2S 0.095(15) 0.110(17) 0.124(18) 0.019(14) 0.018(13) 0.054(14)
C3S 0.101(15) 0.108(16) 0.102(15) 0.038(12) 0.049(12) 0.030(13)
O1T 0.15(2) 0.16(2) 0.15(2) 0.030(10) 0.046(11) 0.039(11)
C1T 0.073(14) 0.080(15) 0.075(14) 0.012(9) 0.025(10) 0.021(10)
C2T 0.083(16) 0.081(16) 0.080(16) 0.014(10) 0.021(10) 0.020(10)
C3T 0.044(11) 0.012(9) 0.027(10) 0.011(7) 0.004(7) 0.004(8)
O1T' 0.148(16) 0.152(16) 0.143(15) 0.032(10) 0.042(10) 0.040(10)
C1T' 0.077(13) 0.090(13) 0.097(13) 0.022(9) 0.019(9) 0.029(9)
C2T' 0.055(10) 0.050(10) 0.067(11) 0.001(8) 0.023(8) 0.006(7)
C3T' 0.064(12) 0.060(13) 0.060(12) 0.014(8) 0.029(8) 0.003(8)
O1U 0.093(7) 0.071(6) 0.086(6) 0.024(5) 0.038(5) 0.024(5)
C1U 0.094(9) 0.083(9) 0.069(8) 0.015(7) 0.023(7) 0.031(7)
C2U 0.097(14) 0.089(14) 0.094(14) 0.030(9) 0.024(9) 0.016(9)
C3U 0.118(17) 0.120(18) 0.123(17) 0.030(10) 0.046(11) 0.017(10)
C2U' 0.053(12) 0.048(12) 0.061(12) 0.012(8) 0.016(8) 0.010(8)
C3U' 0.083(16) 0.090(16) 0.089(16) 0.022(10) 0.026(10) 0.021(10)
O1R 0.086(7) 0.101(8) 0.107(7) 0.005(6) 0.027(6) 0.034(6)
C1R 0.080(9) 0.100(9) 0.093(9) -0.004(7) 0.029(7) 0.031(8)
C2R 0.142(13) 0.165(14) 0.151(13) 0.018(9) 0.045(9) 0.054(10)
C3R 0.157(14) 0.163(15) 0.178(14) 0.037(9) 0.064(10) 0.049(10)

loop_
_atom_type_symbol
_atom_type_description
_atom_type_scat_dispersion_real
_atom_type_scat_dispersion_imag
_atom_type_scat_source
C C 0.0033 0.0016 'International Tables Vol C Tables 4.2.6.8 and 6.1.1.4'
H H 0.0000 0.0000 'International Tables Vol C Tables 4.2.6.8 and 6.1.1.4'
N N 0.0061 0.0033 'International Tables Vol C Tables 4.2.6.8 and 6.1.1.4'
F F 0.0171 0.0103 'International Tables Vol C Tables 4.2.6.8 and 6.1.1.4'
P P 0.1023 0.0942 'International Tables Vol C Tables 4.2.6.8 and 6.1.1.4'
Ru Ru -1.2594 0.8363 'International Tables Vol C Tables 4.2.6.8 and 6.1.1.4'
O O 0.0106 0.0060 'International Tables Vol C Tables 4.2.6.8 and 6.1.1.4'

loop_
_geom_angle_atom_site_label_1
_geom_angle_atom_site_label_2
_geom_angle_atom_site_label_3
_geom_angle
N1 C1 C2 121.1(13)
C1 N1 C5 119.5(10)
C1 N1 Ru1 127.2(9)
C5 N1 Ru1 113.2(8)
N2 Ru1 N12 87.6(4)
N2 Ru1 N5 171.7(3)
N12 Ru1 N5 99.0(4)
N2 Ru1 N3 79.8(4)
N12 Ru1 N3 88.9(3)
N5 Ru1 N3 95.1(3)
N2 Ru1 N1 79.9(4)
N12 Ru1 N1 88.4(4)
N5 Ru1 N1 105.3(4)
N3 Ru1 N1 159.6(4)
N2 Ru1 N4 95.7(3)
N12 Ru1 N4 175.3(4)
N5 Ru1 N4 77.5(3)
N3 Ru1 N4 88.4(3)
N1 Ru1 N4 95.5(3)
C3 C2 C1 117.0(13)
C10 N2 C6 123.2(10)
C10 N2 Ru1 119.0(7)
C6 N2 Ru1 117.8(8)
N9 Ru2 N11 86.2(4)
N9 Ru2 N10 79.5(4)
N11 Ru2 N10 90.0(3)
N9 Ru2 N7 94.6(4)
N11 Ru2 N7 176.3(3)
N10 Ru2 N7 86.6(3)
N9 Ru2 N8 80.0(4)
N11 Ru2 N8 90.4(4)
N10 Ru2 N8 159.5(3)
N7 Ru2 N8 93.3(3)
N9 Ru2 N6 172.4(4)
N11 Ru2 N6 101.1(3)
N10 Ru2 N6 98.3(3)
N7 Ru2 N6 78.0(3)
N8 Ru2 N6 101.8(3)
C4 C3 C2 121.9(12)
C15 N3 C11 118.3(10)
C15 N3 Ru1 128.1(8)
C11 N3 Ru1 113.3(7)
C3 C4 C5 118.3(14)
C20 N4 C16 119.8(9)
C20 N4 Ru1 114.9(6)
C16 N4 Ru1 124.9(7)
N1 C5 C4 122.1(13)
N1 C5 C6 115.9(11)
C4 C5 C6 121.9(12)
C21 N5 N6 106.7(8)
C21 N5 Ru1 113.5(6)
N6 N5 Ru1 135.6(6)
N2 C6 C7 117.3(12)
N2 C6 C5 113.1(10)
C7 C6 C5 129.5(12)
C23 N6 N5 107.2(8)
C23 N6 Ru2 113.0(7)
N5 N6 Ru2 138.5(7)
C8 C7 C6 119.9(13)
C28 N7 C24 118.1(9)
C28 N7 Ru2 125.6(8)
C24 N7 Ru2 116.1(7)
C7 C8 C9 120.8(13)
C29 N8 C33 119.2(10)
C29 N8 Ru2 127.5(8)
C33 N8 Ru2 113.3(8)
C10 C9 C8 118.5(13)
C38 N9 C34 121.8(10)
C38 N9 Ru2 120.0(8)
C34 N9 Ru2 118.1(8)
N2 C10 C9 120.2(11)
N2 C10 C11 112.8(10)
C9 C10 C11 126.9(12)
C43 N10 C39 117.4(10)
C43 N10 Ru2 130.0(7)
C39 N10 Ru2 112.5(7)
C12 C11 N3 121.0(12)
C12 C11 C10 124.2(12)
N3 C11 C10 114.8(10)
C44 N11 Ru2 170.4(9)
C13 C12 C11 119.5(13)
C49 N12 Ru1 172.6(10)
C12 C13 C14 120.7(13)
C13 C14 C15 116.6(13)
N3 C15 C14 124.0(12)
N4 C16 C17 120.4(11)
C16 C17 C18 120.0(11)
C19 C18 C17 119.0(10)
C18 C19 C20 118.9(11)
N4 C20 C19 121.6(10)
N4 C20 C21 114.7(9)
C19 C20 C21 123.6(10)
N5 C21 C22 111.6(9)
N5 C21 C20 115.1(9)
C22 C21 C20 133.3(10)
C23 C22 C21 103.7(9)
N6 C23 C22 110.8(9)
N6 C23 C24 116.6(9)
C22 C23 C24 132.5(10)
N7 C24 C25 121.7(10)
N7 C24 C23 114.0(9)
C25 C24 C23 124.2(10)
C24 C25 C26 118.2(10)
C27 C26 C25 120.1(11)
C26 C27 C28 118.3(11)
N7 C28 C27 123.6(11)
N8 C29 C30 122.0(12)
C31 C30 C29 120.0(13)
C30 C31 C32 119.3(13)
C31 C32 C33 119.5(13)
N8 C33 C32 120.1(12)
N8 C33 C34 115.1(10)
C32 C33 C34 124.8(11)
N9 C34 C35 119.7(12)
N9 C34 C33 113.3(10)
C35 C34 C33 127.0(12)
C36 C35 C34 119.6(13)
C35 C36 C37 120.3(11)
C38 C37 C36 117.5(12)
N9 C38 C37 121.1(12)
N9 C38 C39 112.8(10)
C37 C38 C39 126.1(11)
C40 C39 N10 119.0(12)
C40 C39 C38 125.8(11)
N10 C39 C38 115.1(10)
C39 C40 C41 123.3(13)
C40 C41 C42 117.1(12)
C43 C42 C41 119.2(12)
N10 C43 C42 123.8(11)
N11 C44 C45 175.9(14)
C44 C45 C46 116.9(13)
C45 C46 C47 114.6(13)
C48 C47 C46 117.4(11)
C49 C48 C47 112.5(10)
N12 C49 C48 173.9(13)
F5A P1A F6A 98.0(12)
F5A P1A F1A 94.0(7)
F6A P1A F1A 91.9(6)
F5A P1A F4A 87.9(7)
F6A P1A F4A 89.5(5)
F1A P1A F4A 177.5(7)
F5A P1A F3A 93.7(13)
F6A P1A F3A 166.5(10)
F1A P1A F3A 94.0(7)
F4A P1A F3A 84.2(6)
F5A P1A F2A 175.9(8)
F6A P1A F2A 83.2(7)
F1A P1A F2A 89.8(6)
F4A P1A F2A 88.2(6)
F3A P1A F2A 84.7(9)
F6B P1B F4B 90.7(8)
F6B P1B F5B 92.4(8)
F4B P1B F5B 91.4(6)
F6B P1B F1B 90.5(6)
F4B P1B F1B 178.7(8)
F5B P1B F1B 89.1(6)
F6B P1B F3B 89.7(7)
F4B P1B F3B 88.2(6)
F5B P1B F3B 177.9(8)
F1B P1B F3B 91.3(5)
F6B P1B F2B 177.6(8)
F4B P1B F2B 90.3(8)
F5B P1B F2B 89.8(8)
F1B P1B F2B 88.5(6)
F3B P1B F2B 88.2(6)
F1C P1C F6C 177.2(10)
F1C P1C F4C 89.5(10)
F6C P1C F4C 88.5(11)
F1C P1C F3C 90.9(11)
F6C P1C F3C 90.9(12)
F4C P1C F3C 176.1(9)
F1C P1C F5C 89.9(7)
F6C P1C F5C 92.2(9)
F4C P1C F5C 88.7(10)
F3C P1C F5C 95.2(11)
F1C P1C F2C 88.7(6)
F6C P1C F2C 89.2(8)
F4C P1C F2C 87.7(7)
F3C P1C F2C 88.4(9)
F5C P1C F2C 176.1(9)
O1S C1S C2S 123(2)
O1S C1S C3S 120.4(17)
C2S C1S C3S 116.3(18)
O1T C1T C3T 123(3)
O1T C1T C2T 126(3)
C3T C1T C2T 110.9(16)
O1T' C1T' C3T' 137(3)
O1T' C1T' C2T' 129(3)
C3T' C1T' C2T' 94.4(17)
O1U C1U C3U' 131(2)
O1U C1U C2U 127(2)
C3U' C1U C2U 65(2)
O1U C1U C3U 119(2)
C3U' C1U C3U 45(2)
C2U C1U C3U 104(2)
O1U C1U C2U' 110.2(18)
C3U' C1U C2U' 119(2)
C2U C1U C2U' 75(2)
C3U C1U C2U' 113(2)
O1R C1R C3R 117(2)
O1R C1R C2R 124(2)
C3R C1R C2R 118(2)

loop_
_geom_bond_atom_site_label_1
_geom_bond_atom_site_label_2
_geom_bond_distance
C1 N1 1.332(17)
C1 C2 1.428(17)
N1 C5 1.357(15)
N1 Ru1 2.078(9)
Ru1 N2 1.961(9)
Ru1 N12 2.015(9)
Ru1 N5 2.067(8)
Ru1 N3 2.074(9)
Ru1 N4 2.080(8)
C2 C3 1.37(2)
N2 C10 1.366(15)
N2 C6 1.381(15)
Ru2 N9 1.956(9)
Ru2 N11 2.028(9)
Ru2 N10 2.062(9)
Ru2 N7 2.067(9)
Ru2 N8 2.077(9)
Ru2 N6 2.099(8)
C3 C4 1.36(2)
N3 C15 1.310(14)
N3 C11 1.383(15)
C4 C5 1.374(18)
N4 C20 1.332(14)
N4 C16 1.362(14)
C5 C6 1.46(2)
N5 C21 1.358(13)
N5 N6 1.384(12)
C6 C7 1.415(18)
N6 C23 1.373(13)
C7 C8 1.40(2)
N7 C28 1.349(14)
N7 C24 1.363(14)
C8 C9 1.40(2)
N8 C29 1.349(15)
N8 C33 1.373(15)
C9 C10 1.390(17)
N9 C38 1.332(15)
N9 C34 1.378(15)
C10 C11 1.479(17)
N10 C43 1.361(14)
N10 C39 1.395(14)
C11 C12 1.373(18)
N11 C44 1.146(15)
C12 C13 1.37(2)
N12 C49 1.136(15)
C13 C14 1.38(2)
C14 C15 1.403(17)
C16 C17 1.377(16)
C17 C18 1.382(17)
C18 C19 1.379(16)
C19 C20 1.390(14)
C20 C21 1.460(14)
C21 C22 1.391(16)
C22 C23 1.381(15)
C23 C24 1.451(15)
C24 C25 1.386(15)
C25 C26 1.407(16)
C26 C27 1.370(18)
C27 C28 1.372(16)
C29 C30 1.392(17)
C30 C31 1.354(19)
C31 C32 1.40(2)
C32 C33 1.407(19)
C33 C34 1.466(18)
C34 C35 1.379(17)
C35 C36 1.36(2)
C36 C37 1.44(2)
C37 C38 1.379(16)
C38 C39 1.463(18)
C39 C40 1.370(18)
C40 C41 1.38(2)
C41 C42 1.389(19)
C42 C43 1.367(17)
C44 C45 1.479(19)
C45 C46 1.50(2)
C46 C47 1.54(2)
C47 C48 1.507(19)
C48 C49 1.437(16)
P1A F5A 1.497(13)
P1A F6A 1.529(9)
P1A F1A 1.583(10)
P1A F4A 1.614(9)
P1A F3A 1.629(14)
P1A F2A 1.655(14)
P1B F6B 1.550(11)
P1B F4B 1.574(11)
P1B F5B 1.575(11)
P1B F1B 1.577(9)
P1B F3B 1.595(10)
P1B F2B 1.611(12)
P1C F1C 1.547(10)
P1C F6C 1.555(13)
P1C F4C 1.556(15)
P1C F3C 1.579(17)
P1C F5C 1.583(13)
P1C F2C 1.617(11)
O1S C1S 1.21(2)
C1S C2S 1.41(2)
C1S C3S 1.50(3)
O1T C1T 1.245(19)
C1T C3T 1.495(19)
C1T C2T 1.539(9)
O1T' C1T' 1.242(18)
C1T' C3T' 1.459(19)
C1T' C2T' 1.513(19)
O1U C1U 1.179(14)
C1U C3U' 1.483(19)
C1U C2U 1.493(18)
C1U C3U 1.540(19)
C1U C2U' 1.562(18)
O1R C1R 1.22(2)
C1R C3R 1.41(3)
C1R C2R 1.42(3)

loop_
_geom_torsion_atom_site_label_1
_geom_torsion_atom_site_label_2
_geom_torsion_atom_site_label_3
_geom_torsion_atom_site_label_4
_geom_torsion
C2 C1 N1 C5 3.4(17)
C2 C1 N1 Ru1 -172.2(8)
C1 N1 Ru1 N2 178.6(10)
C5 N1 Ru1 N2 2.7(7)
C1 N1 Ru1 N12 90.7(10)
C5 N1 Ru1 N12 -85.1(8)
C1 N1 Ru1 N5 -8.1(10)
C5 N1 Ru1 N5 176.0(7)
C1 N1 Ru1 N3 173.2(9)
C5 N1 Ru1 N3 -2.7(14)
C1 N1 Ru1 N4 -86.6(10)
C5 N1 Ru1 N4 97.5(8)
N1 C1 C2 C3 -1.5(18)
N12 Ru1 N2 C10 -91.3(8)
N5 Ru1 N2 C10 51(3)
N3 Ru1 N2 C10 -1.9(8)
N1 Ru1 N2 C10 180.0(9)
N4 Ru1 N2 C10 85.4(8)
N12 Ru1 N2 C6 87.9(8)
N5 Ru1 N2 C6 -130(2)
N3 Ru1 N2 C6 177.2(9)
N1 Ru1 N2 C6 -0.9(8)
N4 Ru1 N2 C6 -95.5(8)
C1 C2 C3 C4 -1.0(19)
N2 Ru1 N3 C15 -174.7(10)
N12 Ru1 N3 C15 -87.0(10)
N5 Ru1 N3 C15 12.0(10)
N1 Ru1 N3 C15 -169.3(10)
N4 Ru1 N3 C15 89.3(9)
N2 Ru1 N3 C11 -1.1(7)
N12 Ru1 N3 C11 86.6(7)
N5 Ru1 N3 C11 -174.4(7)
N1 Ru1 N3 C11 4.3(14)
N4 Ru1 N3 C11 -97.2(7)
C2 C3 C4 C5 1.5(18)
N2 Ru1 N4 C20 -159.2(7)
N12 Ru1 N4 C20 -26(5)
N5 Ru1 N4 C20 16.0(7)
N3 Ru1 N4 C20 -79.6(7)
N1 Ru1 N4 C20 120.5(7)
N2 Ru1 N4 C16 14.0(9)
N12 Ru1 N4 C16 148(4)
N5 Ru1 N4 C16 -170.8(9)
N3 Ru1 N4 C16 93.6(9)
N1 Ru1 N4 C16 -66.4(9)
C1 N1 C5 C4 -2.9(16)
Ru1 N1 C5 C4 173.3(9)
C1 N1 C5 C6 179.8(10)
Ru1 N1 C5 C6 -4.0(12)
C3 C4 C5 N1 0.5(17)
C3 C4 C5 C6 177.6(11)
N2 Ru1 N5 C21 16(3)
N12 Ru1 N5 C21 158.2(7)
N3 Ru1 N5 C21 68.5(7)
N1 Ru1 N5 C21 -111.0(7)
N4 Ru1 N5 C21 -18.6(7)
N2 Ru1 N5 N6 -136(2)
N12 Ru1 N5 N6 5.4(9)
N3 Ru1 N5 N6 -84.3(9)
N1 Ru1 N5 N6 96.2(9)
N4 Ru1 N5 N6 -171.4(9)
C10 N2 C6 C7 0.6(17)
Ru1 N2 C6 C7 -178.5(9)
C10 N2 C6 C5 178.2(10)
Ru1 N2 C6 C5 -0.9(13)
N1 C5 C6 N2 3.3(15)
C4 C5 C6 N2 -174.0(10)
N1 C5 C6 C7 -179.5(12)
C4 C5 C6 C7 3(2)
C21 N5 N6 C23 -1.9(10)
Ru1 N5 N6 C23 152.1(7)
C21 N5 N6 Ru2 163.4(8)
Ru1 N5 N6 Ru2 -42.6(14)
N9 Ru2 N6 C23 -1(3)
N11 Ru2 N6 C23 163.1(7)
N10 Ru2 N6 C23 71.4(7)
N7 Ru2 N6 C23 -13.2(7)
N8 Ru2 N6 C23 -104.2(7)
N9 Ru2 N6 N5 -166(2)
N11 Ru2 N6 N5 -1.7(10)
N10 Ru2 N6 N5 -93.3(10)
N7 Ru2 N6 N5 -178.0(10)
N8 Ru2 N6 N5 91.1(10)
N2 C6 C7 C8 -3.2(18)
C5 C6 C7 C8 179.7(12)
N9 Ru2 N7 C28 8.7(9)
N11 Ru2 N7 C28 111(5)
N10 Ru2 N7 C28 87.9(9)
N8 Ru2 N7 C28 -71.5(9)
N6 Ru2 N7 C28 -172.8(9)
N9 Ru2 N7 C24 -165.9(7)
N11 Ru2 N7 C24 -64(6)
N10 Ru2 N7 C24 -86.7(7)
N8 Ru2 N7 C24 113.9(7)
N6 Ru2 N7 C24 12.6(7)
C6 C7 C8 C9 3(2)
N9 Ru2 N8 C29 -177.9(10)
N11 Ru2 N8 C29 96.0(9)
N10 Ru2 N8 C29 -173.0(9)
N7 Ru2 N8 C29 -83.8(9)
N6 Ru2 N8 C29 -5.4(10)
N9 Ru2 N8 C33 2.1(8)
N11 Ru2 N8 C33 -83.9(8)
N10 Ru2 N8 C33 7.1(14)
N7 Ru2 N8 C33 96.2(8)
N6 Ru2 N8 C33 174.6(7)
C7 C8 C9 C10 0(2)
N11 Ru2 N9 C38 -89.5(8)
N10 Ru2 N9 C38 1.2(8)
N7 Ru2 N9 C38 86.9(8)
N8 Ru2 N9 C38 179.5(9)
N6 Ru2 N9 C38 75(3)
N11 Ru2 N9 C34 87.0(8)
N10 Ru2 N9 C34 177.7(8)
N7 Ru2 N9 C34 -96.7(8)
N8 Ru2 N9 C34 -4.1(8)
N6 Ru2 N9 C34 -108(3)
C6 N2 C10 C9 2.1(17)
Ru1 N2 C10 C9 -178.8(9)
C6 N2 C10 C11 -174.7(10)
Ru1 N2 C10 C11 4.4(12)
C8 C9 C10 N2 -2.2(19)
C8 C9 C10 C11 174.2(12)
N9 Ru2 N10 C43 177.8(9)
N11 Ru2 N10 C43 -96.1(9)
N7 Ru2 N10 C43 82.5(9)
N8 Ru2 N10 C43 172.8(9)
N6 Ru2 N10 C43 5.1(9)
N9 Ru2 N10 C39 1.1(7)
N11 Ru2 N10 C39 87.2(7)
N7 Ru2 N10 C39 -94.3(7)
N8 Ru2 N10 C39 -3.9(13)
N6 Ru2 N10 C39 -171.6(7)
C15 N3 C11 C12 -0.7(16)
Ru1 N3 C11 C12 -174.9(9)
C15 N3 C11 C10 177.9(10)
Ru1 N3 C11 C10 3.6(12)
N2 C10 C11 C12 173.4(11)
C9 C10 C11 C12 -3.2(19)
N2 C10 C11 N3 -5.1(14)
C9 C10 C11 N3 178.3(11)
N9 Ru2 N11 C44 -18(6)
N10 Ru2 N11 C44 -98(6)
N7 Ru2 N11 C44 -121(7)
N8 Ru2 N11 C44 62(6)
N6 Ru2 N11 C44 164(6)
N3 C11 C12 C13 0.7(19)
C10 C11 C12 C13 -177.7(12)
N2 Ru1 N12 C49 -32(7)
N5 Ru1 N12 C49 153(7)
N3 Ru1 N12 C49 -112(7)
N1 Ru1 N12 C49 48(7)
N4 Ru1 N12 C49 -166(6)
C11 C12 C13 C14 0(2)
C12 C13 C14 C15 0(2)
C11 N3 C15 C14 0.3(17)
Ru1 N3 C15 C14 173.6(9)
C13 C14 C15 N3 0.1(19)
C20 N4 C16 C17 1.6(15)
Ru1 N4 C16 C17 -171.2(8)
N4 C16 C17 C18 3.1(17)
C16 C17 C18 C19 -4.7(17)
C17 C18 C19 C20 1.7(16)
C16 N4 C20 C19 -4.7(15)
Ru1 N4 C20 C19 168.8(8)
C16 N4 C20 C21 175.6(9)
Ru1 N4 C20 C21 -10.9(11)
C18 C19 C20 N4 3.0(15)
C18 C19 C20 C21 -177.3(10)
N6 N5 C21 C22 1.5(11)
Ru1 N5 C21 C22 -159.0(7)
N6 N5 C21 C20 179.3(8)
Ru1 N5 C21 C20 18.8(11)
N4 C20 C21 N5 -5.3(13)
C19 C20 C21 N5 175.0(9)
N4 C20 C21 C22 171.9(11)
C19 C20 C21 C22 -7.7(18)
N5 C21 C22 C23 -0.4(12)
C20 C21 C22 C23 -177.8(11)
N5 N6 C23 C22 1.7(11)
Ru2 N6 C23 C22 -167.8(7)
N5 N6 C23 C24 -178.0(8)
Ru2 N6 C23 C24 12.5(11)
C21 C22 C23 N6 -0.8(12)
C21 C22 C23 C24 178.8(11)
C28 N7 C24 C25 -1.2(15)
Ru2 N7 C24 C25 173.9(8)
C28 N7 C24 C23 175.3(9)
Ru2 N7 C24 C23 -9.6(11)
N6 C23 C24 N7 -2.2(13)
C22 C23 C24 N7 178.2(10)
N6 C23 C24 C25 174.2(10)
C22 C23 C24 C25 -5.4(18)
N7 C24 C25 C26 -0.5(16)
C23 C24 C25 C26 -176.6(10)
C24 C25 C26 C27 1.8(17)
C25 C26 C27 C28 -1.5(18)
C24 N7 C28 C27 1.6(16)
Ru2 N7 C28 C27 -172.9(9)
C26 C27 C28 N7 -0.3(18)
C33 N8 C29 C30 -1.8(17)
Ru2 N8 C29 C30 178.3(9)
N8 C29 C30 C31 1(2)
C29 C30 C31 C32 1(2)
C30 C31 C32 C33 -2(2)
C29 N8 C33 C32 0.9(17)
Ru2 N8 C33 C32 -179.2(9)
C29 N8 C33 C34 -180.0(10)
Ru2 N8 C33 C34 0.0(12)
C31 C32 C33 N8 0.9(19)
C31 C32 C33 C34 -178.2(12)
C38 N9 C34 C35 1.2(16)
Ru2 N9 C34 C35 -175.2(9)
C38 N9 C34 C33 -178.4(10)
Ru2 N9 C34 C33 5.2(12)
N8 C33 C34 N9 -3.2(14)
C32 C33 C34 N9 175.9(11)
N8 C33 C34 C35 177.2(11)
C32 C33 C34 C35 -4(2)
N9 C34 C35 C36 -2.4(18)
C33 C34 C35 C36 177.1(12)
C34 C35 C36 C37 2.6(19)
C35 C36 C37 C38 -1.6(18)
C34 N9 C38 C37 -0.2(16)
Ru2 N9 C38 C37 176.1(8)
C34 N9 C38 C39 -179.4(9)
Ru2 N9 C38 C39 -3.1(12)
C36 C37 C38 N9 0.4(17)
C36 C37 C38 C39 179.5(11)
C43 N10 C39 C40 -3.0(15)
Ru2 N10 C39 C40 174.2(8)
C43 N10 C39 C38 179.8(9)
Ru2 N10 C39 C38 -3.0(11)
N9 C38 C39 C40 -173.0(11)
C37 C38 C39 C40 7.8(19)
N9 C38 C39 N10 3.9(13)
C37 C38 C39 N10 -175.3(10)
N10 C39 C40 C41 0.9(18)
C38 C39 C40 C41 177.7(11)
C39 C40 C41 C42 1.8(19)
C40 C41 C42 C43 -2.4(18)
C39 N10 C43 C42 2.5(16)
Ru2 N10 C43 C42 -174.1(8)
C41 C42 C43 N10 0.2(18)
Ru2 N11 C44 C45 -114(19)
N11 C44 C45 C46 -3(21)
C44 C45 C46 C47 70.1(18)
C45 C46 C47 C48 -63.9(17)
C46 C47 C48 C49 -36.6(17)
Ru1 N12 C49 C48 -65(16)
C47 C48 C49 N12 36(12)
